data_4127097
loop_
_publ_author_name
'Wei, Peifa'
'Zhang, Jing-Xuan'
'Zhao, Zheng'
'Chen, Yuncong'
'He, Xuewen'
'Chen, Ming'
'Gong, Junyi'
'Sung, Herman H.-Y.'
'Williams, Ian D.'
'Lam, Jacky W. Y.'
'Tang, Ben Zhong'

_publ_section_title
;
 Multiple yet Controllable Photoswitching in a Single AIEgen System.
;
_journal_name_full 'Journal of the American Chemical Society'
_journal_paper_doi 10.1021/jacs.7b13364
_journal_year 2018
_chemical_formula_moiety 'C20 H14 Br N O'
_chemical_formula_sum 'C20 H14 Br N O'
_chemical_formula_weight 364.23
_chemical_name_systematic
;
 ? 
;
_space_group_crystal_system monoclinic
_space_group_IT_number 14
_space_group_name_Hall '-P 2yn'
_space_group_name_H-M_alt 'P 1 21/n 1'
_symmetry_space_group_name_Hall '-P 2yn'
_symmetry_space_group_name_H-M 'P 1 21/n 1'
_atom_sites_solution_hydrogens geom
_atom_sites_solution_primary direct
_audit_creation_date 2017-08-09
_audit_creation_method
;
Olex2 1.2
(compiled 2017.07.20 svn.r3457 for OlexSys, GUI svn.r5370)
;
_cell_angle_alpha 90
_cell_angle_beta 96.866(2)
_cell_angle_gamma 90
_cell_formula_units_Z 4
_cell_length_a 6.66937(16)
_cell_length_b 34.1143(8)
_cell_length_c 6.96815(15)
_cell_measurement_reflns_used 2380
_cell_measurement_temperature 100.01(10)
_cell_measurement_theta_max 74.4280
_cell_measurement_theta_min 6.8210
_cell_volume 1574.03(6)
_computing_cell_refinement 'CrysAlisPro 1.171.38.46 (Rigaku OD, 2015)'
_computing_data_collection 'CrysAlisPro 1.171.38.46 (Rigaku OD, 2015)'
_computing_data_reduction 'CrysAlisPro 1.171.38.46 (Rigaku OD, 2015)'
_computing_molecular_graphics 'Olex2 (Dolomanov et al., 2009)'
_computing_publication_material 'Olex2 (Dolomanov et al., 2009)'
_computing_structure_refinement 'ShelXL (Sheldrick, 2015)'
_computing_structure_solution 'ShelXS (Sheldrick, 2008)'
_diffrn_ambient_environment N~2~
_diffrn_ambient_temperature 100.01(10)
_diffrn_detector 'CCD plate'
_diffrn_detector_area_resol_mean 10.3577
_diffrn_detector_type Atlas
_diffrn_measured_fraction_theta_full 0.988
_diffrn_measured_fraction_theta_max 0.988
_diffrn_measurement_details
;
List of Runs (angles in degrees, time in seconds):

  # Type    Start    End  Width  t~exp~   \w     \q     \k     \f   Frames
--------------------------------------------------------------------------
  1  \w     97.00 147.00   1.00    2.00    --  110.57  77.00-150.00   50
  2  \w     43.00 117.00   1.00    1.00    --   40.57  37.00-120.00   74
  3  \w    -70.00  33.00   1.00    1.00    --  -40.57  57.00-180.00  103
  4  \w    152.00 178.00   1.00    2.00    --  110.57  77.00-150.00   26
  5  \w     63.00 141.00   1.00    2.00    --  110.57 -61.00-180.00   78
  6  \w     39.00 102.00   1.00    2.00    --  110.57 -94.00-180.00   63
  7  \w     33.00 131.00   1.00    2.00    --  110.57 -30.00 -90.00   98
  8  \w     74.00 105.00   1.00    2.00    --  110.57 -94.00  30.00   31
  9  \w     41.00  70.00   1.00    2.00    --  110.57 -94.00  30.00   29
;
_diffrn_measurement_device 'kappa diffractometer'
_diffrn_measurement_device_type 'SuperNova, Dual, Cu at zero, Atlas'
_diffrn_measurement_method '\w scans'
_diffrn_orient_matrix_type 'CrysAlisPro convention (1999,Acta A55,543-557)'
_diffrn_orient_matrix_UB_11 0.0354027000
_diffrn_orient_matrix_UB_12 0.0410892000
_diffrn_orient_matrix_UB_13 -0.0816291000
_diffrn_orient_matrix_UB_21 0.0198990000
_diffrn_orient_matrix_UB_22 -0.0181331000
_diffrn_orient_matrix_UB_23 -0.1991676000
_diffrn_orient_matrix_UB_31 -0.2291112000
_diffrn_orient_matrix_UB_32 0.0047862000
_diffrn_orient_matrix_UB_33 -0.0567281000
_diffrn_radiation_monochromator mirror
_diffrn_radiation_probe x-ray
_diffrn_radiation_type CuK\a
_diffrn_radiation_wavelength 1.54184
_diffrn_reflns_av_R_equivalents 0.0258
_diffrn_reflns_av_unetI/netI 0.0379
_diffrn_reflns_Laue_measured_fraction_full 0.988
_diffrn_reflns_Laue_measured_fraction_max 0.988
_diffrn_reflns_limit_h_max 6
_diffrn_reflns_limit_h_min -7
_diffrn_reflns_limit_k_max 40
_diffrn_reflns_limit_k_min -35
_diffrn_reflns_limit_l_max 6
_diffrn_reflns_limit_l_min -8
_diffrn_reflns_number 4797
_diffrn_reflns_point_group_measured_fraction_full 0.988
_diffrn_reflns_point_group_measured_fraction_max 0.988
_diffrn_reflns_theta_full 66.500
_diffrn_reflns_theta_max 67.489
_diffrn_reflns_theta_min 6.529
_diffrn_source 'micro-focus sealed X-ray tube'
_diffrn_source_current 0.80
_diffrn_source_power 0.040
_diffrn_source_target Cu
_diffrn_source_type 'SuperNova (Cu) X-ray Source'
_diffrn_source_voltage 50
_exptl_absorpt_coefficient_mu 3.579
_exptl_absorpt_correction_T_max 1.00000
_exptl_absorpt_correction_T_min 0.93359
_exptl_absorpt_correction_type multi-scan
_exptl_absorpt_process_details
;
CrysAlisPro 1.171.38.46 (Rigaku Oxford Diffraction, 2015)
Empirical absorption correction using spherical harmonics,
 implemented in SCALE3 ABSPACK scaling algorithm.
;
_exptl_crystal_colour colourless
_exptl_crystal_density_diffrn 1.537
_exptl_crystal_density_method 'not measured'
_exptl_crystal_description block
_exptl_crystal_F_000 736
_exptl_crystal_size_max 0.05
_exptl_crystal_size_mid 0.05
_exptl_crystal_size_min 0.03
_refine_diff_density_max 0.275
_refine_diff_density_min -0.411
_refine_diff_density_rms 0.058
_refine_ls_extinction_method none
_refine_ls_goodness_of_fit_ref 1.003
_refine_ls_hydrogen_treatment constr
_refine_ls_matrix_type full
_refine_ls_number_parameters 209
_refine_ls_number_reflns 2796
_refine_ls_number_restraints 0
_refine_ls_restrained_S_all 1.003
_refine_ls_R_factor_all 0.0318
_refine_ls_R_factor_gt 0.0262
_refine_ls_shift/su_max 0.000
_refine_ls_shift/su_mean 0.000
_refine_ls_structure_factor_coef Fsqd
_refine_ls_weighting_details 'w=1/[\s^2^(Fo^2^)+(0.0260P)^2^+0.4381P] where P=(Fo^2^+2Fc^2^)/3'
_refine_ls_weighting_scheme calc
_refine_ls_wR_factor_gt 0.0606
_refine_ls_wR_factor_ref 0.0630
_reflns_Friedel_coverage 0.000
_reflns_number_gt 2460
_reflns_number_total 2796
_reflns_threshold_expression 'I > 2\s(I)'
_cod_data_source_file Z-BPMNAN.cif
_cod_data_source_block peifa12cult
_cod_database_code 4127097
_shelx_shelxl_version_number 2014/7
_shelx_space_group_comment
;
The symmetry employed for this shelxl refinement is uniquely defined
by the following loop, which should always be used as a source of
symmetry information in preference to the above space-group names.
They are only intended as comments.
;
_shelx_estimated_absorpt_t_max 0.900
_shelx_estimated_absorpt_t_min 0.841
_reflns_odcompleteness_completeness 98.44
_reflns_odcompleteness_iscentric 1
_reflns_odcompleteness_theta 68.13
_olex2_refinement_description
;
1. Fixed Uiso
 At 1.2 times of:
  All C(H) groups
 At 1.5 times of:
  All C(H,H,H) groups
2.a Aromatic/amide H refined with riding coordinates:
 C4(H4), C5(H5), C7(H7), C8(H8), C9(H9), C11(H11), C12(H12), C14(H14),
 C16(H16), C17(H17), C19(H19)
2.b Idealised Me refined as rotating group:
 C20(H20A,H20B,H20C)
;
_olex2_date_sample_data_collection 2017-07-27
_olex2_submission_special_instructions 'No special instructions were received'
_oxdiff_exptl_absorpt_empirical_details
;
Empirical correction (ABSPACK) includes:
- Absorption correction using spherical harmonics
- Frame scaling
;
_oxdiff_exptl_absorpt_empirical_full_max 1.335
_oxdiff_exptl_absorpt_empirical_full_min 0.878

loop_
_space_group_symop_operation_xyz
'x, y, z'
'-x+1/2, y+1/2, -z+1/2'
'-x, -y, -z'
'x-1/2, -y-1/2, z-1/2'

loop_
_atom_site_label
_atom_site_type_symbol
_atom_site_fract_x
_atom_site_fract_y
_atom_site_fract_z
_atom_site_U_iso_or_equiv
_atom_site_adp_type
_atom_site_occupancy
_atom_site_site_symmetry_order
_atom_site_calc_flag
_atom_site_refinement_flags_posn
Br1 Br 0.38259(3) 0.04850(2) 0.26368(3) 0.02166(8) Uani 1 1 d .
O1 O 0.4396(2) 0.48146(4) 0.2809(2) 0.0209(3) Uani 1 1 d .
N1 N 1.0093(3) 0.23526(6) 0.2312(3) 0.0250(4) Uani 1 1 d .
C1 C 0.8391(3) 0.22996(6) 0.2253(3) 0.0157(4) Uani 1 1 d .
C2 C 0.6258(3) 0.22245(6) 0.2215(3) 0.0133(4) Uani 1 1 d .
C3 C 0.5693(3) 0.18037(6) 0.2274(3) 0.0133(4) Uani 1 1 d .
C4 C 0.7102(3) 0.15226(6) 0.3048(3) 0.0147(4) Uani 1 1 d .
H4 H 0.8442 0.1602 0.3495 0.018 Uiso 1 1 calc R
C5 C 0.6567(3) 0.11310(6) 0.3169(3) 0.0166(4) Uani 1 1 d .
H5 H 0.7525 0.0943 0.3709 0.020 Uiso 1 1 calc R
C6 C 0.4613(3) 0.10185(6) 0.2489(3) 0.0158(4) Uani 1 1 d .
C7 C 0.3193(3) 0.12869(6) 0.1692(3) 0.0160(4) Uani 1 1 d .
H7 H 0.1863 0.1204 0.1229 0.019 Uiso 1 1 calc R
C8 C 0.3737(3) 0.16783(6) 0.1577(3) 0.0152(4) Uani 1 1 d .
H8 H 0.2774 0.1863 0.1019 0.018 Uiso 1 1 calc R
C9 C 0.4920(3) 0.25200(6) 0.2208(3) 0.0147(4) Uani 1 1 d .
H9 H 0.3563 0.2441 0.2267 0.018 Uiso 1 1 calc R
C10 C 0.5228(3) 0.29442(6) 0.2125(3) 0.0149(4) Uani 1 1 d .
C11 C 0.6935(3) 0.31247(6) 0.1426(3) 0.0152(4) Uani 1 1 d .
H11 H 0.7944 0.2966 0.0962 0.018 Uiso 1 1 calc R
C12 C 0.7129(3) 0.35231(6) 0.1418(3) 0.0155(4) Uani 1 1 d .
H12 H 0.8280 0.3636 0.0955 0.019 Uiso 1 1 calc R
C13 C 0.5655(3) 0.37726(6) 0.2086(3) 0.0139(4) Uani 1 1 d .
C14 C 0.5858(3) 0.41862(6) 0.2102(3) 0.0156(4) Uani 1 1 d .
H14 H 0.7021 0.4305 0.1686 0.019 Uiso 1 1 calc R
C15 C 0.4366(3) 0.44145(6) 0.2722(3) 0.0173(4) Uani 1 1 d .
C16 C 0.2613(3) 0.42408(6) 0.3335(3) 0.0178(4) Uani 1 1 d .
H16 H 0.1582 0.4403 0.3738 0.021 Uiso 1 1 calc R
C17 C 0.2404(3) 0.38438(6) 0.3348(3) 0.0155(4) Uani 1 1 d .
H17 H 0.1232 0.3731 0.3772 0.019 Uiso 1 1 calc R
C18 C 0.3925(3) 0.35958(6) 0.2733(3) 0.0138(4) Uani 1 1 d .
C19 C 0.3755(3) 0.31826(6) 0.2727(3) 0.0142(4) Uani 1 1 d .
H19 H 0.2592 0.3066 0.3151 0.017 Uiso 1 1 calc R
C20 C 0.6246(3) 0.50062(6) 0.2515(3) 0.0217(5) Uani 1 1 d .
H20A H 0.6541 0.4959 0.1190 0.033 Uiso 1 1 calc GR
H20B H 0.7348 0.4902 0.3430 0.033 Uiso 1 1 calc GR
H20C H 0.6114 0.5289 0.2724 0.033 Uiso 1 1 calc GR

loop_
_atom_site_aniso_label
_atom_site_aniso_U_11
_atom_site_aniso_U_22
_atom_site_aniso_U_33
_atom_site_aniso_U_23
_atom_site_aniso_U_13
_atom_site_aniso_U_12
Br1 0.02807(13) 0.01227(12) 0.02590(13) -0.00053(9) 0.00845(9) -0.00284(9)
O1 0.0253(8) 0.0109(7) 0.0275(8) -0.0009(6) 0.0069(6) -0.0009(6)
N1 0.0154(10) 0.0215(10) 0.0383(11) 0.0022(9) 0.0040(8) 0.0005(8)
C1 0.0189(12) 0.0118(9) 0.0164(10) 0.0000(8) 0.0024(8) 0.0013(8)
C2 0.0123(9) 0.0170(10) 0.0107(9) -0.0010(8) 0.0023(7) -0.0007(8)
C3 0.0151(9) 0.0154(10) 0.0100(9) -0.0012(8) 0.0044(7) 0.0016(8)
C4 0.0150(9) 0.0177(10) 0.0114(9) -0.0019(8) 0.0021(7) -0.0004(8)
C5 0.0195(10) 0.0151(10) 0.0155(9) 0.0019(8) 0.0030(8) 0.0039(8)
C6 0.0224(10) 0.0117(9) 0.0144(9) -0.0018(8) 0.0073(8) -0.0019(8)
C7 0.0150(9) 0.0190(10) 0.0143(9) -0.0020(8) 0.0032(8) -0.0017(8)
C8 0.0161(10) 0.0167(10) 0.0132(9) 0.0002(8) 0.0032(7) 0.0025(8)
C9 0.0138(9) 0.0152(10) 0.0153(9) 0.0014(8) 0.0023(7) -0.0015(8)
C10 0.0156(9) 0.0154(10) 0.0135(9) 0.0006(8) 0.0007(7) 0.0006(8)
C11 0.0138(9) 0.0163(10) 0.0160(9) 0.0011(8) 0.0040(8) 0.0008(8)
C12 0.0142(9) 0.0176(10) 0.0149(9) 0.0024(8) 0.0022(7) -0.0028(8)
C13 0.0154(9) 0.0162(10) 0.0098(9) -0.0003(8) 0.0005(7) -0.0006(8)
C14 0.0164(10) 0.0172(10) 0.0131(9) 0.0004(8) 0.0013(8) -0.0026(8)
C15 0.0248(11) 0.0133(10) 0.0137(9) -0.0002(8) 0.0013(8) -0.0015(8)
C16 0.0192(10) 0.0175(10) 0.0169(10) -0.0016(8) 0.0025(8) 0.0017(8)
C17 0.0147(9) 0.0183(10) 0.0144(9) 0.0010(8) 0.0056(8) -0.0004(8)
C18 0.0159(9) 0.0155(10) 0.0096(8) 0.0003(8) -0.0001(7) 0.0004(8)
C19 0.0142(9) 0.0150(10) 0.0135(9) 0.0018(8) 0.0019(7) -0.0027(8)
C20 0.0252(11) 0.0155(10) 0.0247(11) 0.0003(9) 0.0038(9) -0.0053(9)

loop_
_atom_type_symbol
_atom_type_description
_atom_type_scat_dispersion_real
_atom_type_scat_dispersion_imag
_atom_type_scat_source
C C 0.0181 0.0091 'International Tables Vol C Tables 4.2.6.8 and 6.1.1.4'
H H 0.0000 0.0000 'International Tables Vol C Tables 4.2.6.8 and 6.1.1.4'
Br Br -0.6763 1.2805 'International Tables Vol C Tables 4.2.6.8 and 6.1.1.4'
N N 0.0311 0.0180 'International Tables Vol C Tables 4.2.6.8 and 6.1.1.4'
O O 0.0492 0.0322 'International Tables Vol C Tables 4.2.6.8 and 6.1.1.4'

loop_
_geom_angle_atom_site_label_1
_geom_angle_atom_site_label_2
_geom_angle_atom_site_label_3
_geom_angle
C15 O1 C20 117.26(17)
N1 C1 C2 178.4(2)
C1 C2 C3 115.11(17)
C9 C2 C1 121.25(19)
C9 C2 C3 123.58(18)
C4 C3 C2 120.65(18)
C8 C3 C2 120.91(18)
C8 C3 C4 118.44(19)
C5 C4 C3 121.06(19)
C6 C5 C4 118.89(19)
C5 C6 Br1 120.06(16)
C7 C6 Br1 118.34(15)
C7 C6 C5 121.60(19)
C6 C7 C8 119.22(19)
C7 C8 C3 120.77(19)
C2 C9 C10 130.14(19)
C11 C10 C9 124.07(19)
C19 C10 C9 117.57(18)
C19 C10 C11 118.35(19)
C12 C11 C10 120.63(19)
C11 C12 C13 121.73(18)
C12 C13 C18 117.99(18)
C14 C13 C12 122.01(18)
C14 C13 C18 120.00(18)
C15 C14 C13 119.65(19)
O1 C15 C14 124.96(19)
O1 C15 C16 114.30(19)
C14 C15 C16 120.7(2)
C17 C16 C15 120.3(2)
C16 C17 C18 120.75(19)
C13 C18 C17 118.49(18)
C19 C18 C13 119.30(18)
C19 C18 C17 122.20(18)
C10 C19 C18 121.96(19)

loop_
_geom_bond_atom_site_label_1
_geom_bond_atom_site_label_2
_geom_bond_distance
Br1 C6 1.900(2)
O1 C15 1.366(3)
O1 C20 1.432(3)
N1 C1 1.145(3)
C1 C2 1.442(3)
C2 C3 1.486(3)
C2 C9 1.346(3)
C3 C4 1.404(3)
C3 C8 1.403(3)
C4 C5 1.388(3)
C5 C6 1.387(3)
C6 C7 1.385(3)
C7 C8 1.388(3)
C9 C10 1.464(3)
C10 C11 1.430(3)
C10 C19 1.379(3)
C11 C12 1.365(3)
C12 C13 1.420(3)
C13 C14 1.417(3)
C13 C18 1.422(3)
C14 C15 1.374(3)
C15 C16 1.421(3)
C16 C17 1.362(3)
C17 C18 1.426(3)
C18 C19 1.414(3)

loop_
_geom_torsion_atom_site_label_1
_geom_torsion_atom_site_label_2
_geom_torsion_atom_site_label_3
_geom_torsion_atom_site_label_4
_geom_torsion
Br1 C6 C7 C8 179.80(14)
O1 C15 C16 C17 -179.02(18)
C1 C2 C3 C4 23.4(3)
C1 C2 C3 C8 -157.21(18)
C1 C2 C9 C10 3.9(3)
C2 C3 C4 C5 177.79(18)
C2 C3 C8 C7 -177.86(17)
C2 C9 C10 C11 20.8(3)
C2 C9 C10 C19 -160.4(2)
C3 C2 C9 C10 -178.96(19)
C3 C4 C5 C6 0.8(3)
C4 C3 C8 C7 1.5(3)
C4 C5 C6 Br1 -179.87(14)
C4 C5 C6 C7 0.2(3)
C5 C6 C7 C8 -0.3(3)
C6 C7 C8 C3 -0.6(3)
C8 C3 C4 C5 -1.6(3)
C9 C2 C3 C4 -153.9(2)
C9 C2 C3 C8 25.5(3)
C9 C10 C11 C12 -179.08(19)
C9 C10 C19 C18 178.94(18)
C10 C11 C12 C13 -0.4(3)
C11 C10 C19 C18 -2.2(3)
C11 C12 C13 C14 179.29(19)
C11 C12 C13 C18 -1.3(3)
C12 C13 C14 C15 178.54(18)
C12 C13 C18 C17 -178.02(17)
C12 C13 C18 C19 1.3(3)
C13 C14 C15 O1 179.74(18)
C13 C14 C15 C16 -0.4(3)
C13 C18 C19 C10 0.5(3)
C14 C13 C18 C17 1.4(3)
C14 C13 C18 C19 -179.33(18)
C14 C15 C16 C17 1.1(3)
C15 C16 C17 C18 -0.6(3)
C16 C17 C18 C13 -0.7(3)
C16 C17 C18 C19 -179.96(19)
C17 C18 C19 C10 179.77(19)
C18 C13 C14 C15 -0.8(3)
C19 C10 C11 C12 2.1(3)
C20 O1 C15 C14 -10.0(3)
C20 O1 C15 C16 170.17(18)
